data_4118886
loop_
_publ_author_name
'Kohei Takahashi'
'Makoto Yamashita'
'Kyoko Nozaki'

_publ_section_title
;
 Tandem Hydroformylation/Hydrogenation of Alkenes to Normal Alcohols Using
 Rh/Ru Dual Catalyst or Ru Single Component Catalyst
;
_journal_name_full 'Journal of the American Chemical Society'
_journal_page_first 18746
_journal_page_last 18757
_journal_paper_doi 10.1021/ja307998h
_journal_volume 134
_journal_year 2012
_chemical_formula_sum 'C61 H71 Cl O4 P2 Ru'
_chemical_formula_weight 1066.64
_chemical_name_systematic
; 
 ? 
;
_space_group_IT_number 14
_symmetry_cell_setting monoclinic
_symmetry_space_group_name_Hall '-P 2ybc'
_symmetry_space_group_name_H-M 'P 1 21/c 1'
_atom_sites_solution_hydrogens geom
_atom_sites_solution_primary direct
_atom_sites_solution_secondary difmap
_audit_creation_method SHELXL-97
_cell_angle_alpha 90.000(3)
_cell_angle_beta 94.187(3)
_cell_angle_gamma 90.000(3)
_cell_formula_units_Z 4
_cell_length_a 20.173(12)
_cell_length_b 11.033(7)
_cell_length_c 23.394(14)
_cell_measurement_reflns_used 14819
_cell_measurement_temperature 103.1500
_cell_measurement_theta_max 27.4835
_cell_measurement_theta_min 3.1680
_cell_volume 5193(5)
_computing_cell_refinement 'RIGAKU CrystalClear'
_computing_data_collection 'RIGAKU CrystalClear'
_computing_data_reduction 'RIGAKU CrystalClear'
_computing_molecular_graphics ORTEP-III
_computing_structure_refinement 'SHELXL-97 (Sheldrick, 1997)'
_computing_structure_solution SIR-97
_diffrn_ambient_temperature 103(2)
_diffrn_detector_area_resol_mean 7.31
_diffrn_measured_fraction_theta_full 0.979
_diffrn_measured_fraction_theta_max 0.979
_diffrn_measurement_device_type 'RIGAKU/MSC Meacury CCD'
_diffrn_measurement_method 'omega scans'
_diffrn_radiation_monochromator graphite
_diffrn_radiation_source 'fine-focus sealed tube'
_diffrn_radiation_type MoK\a
_diffrn_radiation_wavelength 0.71070
_diffrn_reflns_av_R_equivalents 0.0882
_diffrn_reflns_av_sigmaI/netI 0.1030
_diffrn_reflns_limit_h_max 23
_diffrn_reflns_limit_h_min -23
_diffrn_reflns_limit_k_max 13
_diffrn_reflns_limit_k_min -13
_diffrn_reflns_limit_l_max 25
_diffrn_reflns_limit_l_min -27
_diffrn_reflns_number 29445
_diffrn_reflns_theta_full 25.00
_diffrn_reflns_theta_max 25.00
_diffrn_reflns_theta_min 3.17
_exptl_absorpt_coefficient_mu 0.463
_exptl_absorpt_correction_T_max 0.9131
_exptl_absorpt_correction_T_min 0.7685
_exptl_absorpt_correction_type multi-scan
_exptl_absorpt_process_details 'Jacobson, R. (1998) Private communication'
_exptl_crystal_colour Orange
_exptl_crystal_density_diffrn 1.364
_exptl_crystal_description Platelet
_exptl_crystal_F_000 2240
_exptl_crystal_size_max 0.60
_exptl_crystal_size_mid 0.45
_exptl_crystal_size_min 0.20
_refine_diff_density_max 1.248
_refine_diff_density_min -0.702
_refine_diff_density_rms 0.115
_refine_ls_extinction_method none
_refine_ls_goodness_of_fit_ref 1.302
_refine_ls_hydrogen_treatment constr
_refine_ls_matrix_type full
_refine_ls_number_parameters 629
_refine_ls_number_reflns 8952
_refine_ls_number_restraints 0
_refine_ls_restrained_S_all 1.302
_refine_ls_R_factor_all 0.1265
_refine_ls_R_factor_gt 0.1081
_refine_ls_shift/su_max 0.001
_refine_ls_shift/su_mean 0.000
_refine_ls_structure_factor_coef Fsqd
_refine_ls_weighting_details 'calc w=1/[\s^2^(Fo^2^)+(0.0415P)^2^+23.7555P] where P=(Fo^2^+2Fc^2^)/3'
_refine_ls_weighting_scheme calc
_refine_ls_wR_factor_gt 0.1912
_refine_ls_wR_factor_ref 0.2002
_reflns_number_gt 7695
_reflns_number_total 8952
_reflns_threshold_expression >2sigma(I)
_cod_data_source_file ja307998h_si_002_3.cif
_cod_data_source_block compound10
_cod_database_code 4118886

loop_
_symmetry_equiv_pos_as_xyz
'x, y, z'
'-x, y+1/2, -z+1/2'
'-x, -y, -z'
'x, -y-1/2, z-1/2'

loop_
_atom_site_label
_atom_site_type_symbol
_atom_site_fract_x
_atom_site_fract_y
_atom_site_fract_z
_atom_site_U_iso_or_equiv
_atom_site_adp_type
_atom_site_occupancy
_atom_site_symmetry_multiplicity
_atom_site_calc_flag
_atom_site_refinement_flags
Ru1 Ru 0.36231(3) 0.25763(5) 0.61373(3) 0.01514(17) Uani 1 1 d .
Cl1 Cl 0.35540(9) 0.19382(16) 0.51271(8) 0.0219(4) Uani 1 1 d .
P1 P 0.35732(9) 0.05984(17) 0.64893(8) 0.0165(4) Uani 1 1 d .
P2 P 0.24658(9) 0.28292(16) 0.60540(8) 0.0165(4) Uani 1 1 d .
C1 C 0.4064(3) 0.3619(6) 0.6881(3) 0.0177(16) Uani 1 1 d .
C2 C 0.3833(4) 0.4459(6) 0.6452(3) 0.0174(16) Uani 1 1 d .
C3 C 0.4202(4) 0.4256(6) 0.5956(3) 0.0207(17) Uani 1 1 d .
C4 C 0.4658(4) 0.3272(6) 0.6091(3) 0.0169(16) Uani 1 1 d .
C5 C 0.4582(3) 0.2913(6) 0.6657(3) 0.0172(16) Uani 1 1 d .
C6 C 0.3897(4) 0.3677(7) 0.7497(3) 0.0239(18) Uani 1 1 d .
H1 H 0.4169 0.4302 0.7698 0.036 Uiso 1 1 calc R
H2 H 0.3988 0.2890 0.7681 0.036 Uiso 1 1 calc R
H3 H 0.3426 0.3877 0.7514 0.036 Uiso 1 1 calc R
C7 C 0.3380(4) 0.5505(6) 0.6535(4) 0.0259(19) Uani 1 1 d .
H4 H 0.3001 0.5233 0.6742 0.039 Uiso 1 1 calc R
H5 H 0.3218 0.5830 0.6161 0.039 Uiso 1 1 calc R
H6 H 0.3622 0.6139 0.6757 0.039 Uiso 1 1 calc R
C8 C 0.4212(4) 0.5029(7) 0.5424(3) 0.0273(19) Uani 1 1 d .
H7 H 0.4639 0.5451 0.5424 0.041 Uiso 1 1 calc R
H8 H 0.3851 0.5625 0.5419 0.041 Uiso 1 1 calc R
H9 H 0.4152 0.4512 0.5083 0.041 Uiso 1 1 calc R
C9 C 0.5178(4) 0.2886(7) 0.5698(3) 0.0211(17) Uani 1 1 d .
H10 H 0.5484 0.3560 0.5646 0.032 Uiso 1 1 calc R
H11 H 0.4962 0.2652 0.5325 0.032 Uiso 1 1 calc R
H12 H 0.5426 0.2193 0.5866 0.032 Uiso 1 1 calc R
C10 C 0.5055(4) 0.2078(7) 0.7007(3) 0.0225(18) Uani 1 1 d .
H13 H 0.5173 0.1389 0.6770 0.034 Uiso 1 1 calc R
H14 H 0.4838 0.1780 0.7342 0.034 Uiso 1 1 calc R
H15 H 0.5458 0.2525 0.7136 0.034 Uiso 1 1 calc R
C11 C 0.3567(3) 0.0562(6) 0.7281(3) 0.0180(16) Uani 1 1 d .
C12 C 0.4048(4) 0.0130(6) 0.7690(3) 0.0198(17) Uani 1 1 d .
H16 H 0.4429 -0.0275 0.7569 0.024 Uiso 1 1 calc R
C13 C 0.3978(4) 0.0281(6) 0.8269(3) 0.0203(17) Uani 1 1 d .
H17 H 0.4316 -0.0007 0.8539 0.024 Uiso 1 1 calc R
C14 C 0.3419(4) 0.0852(7) 0.8464(3) 0.0203(17) Uani 1 1 d .
H18 H 0.3382 0.0962 0.8863 0.024 Uiso 1 1 calc R
C15 C 0.2915(4) 0.1261(6) 0.8069(3) 0.0211(17) Uani 1 1 d .
C16 C 0.2267(4) 0.1860(7) 0.8218(3) 0.0193(17) Uani 1 1 d .
C17 C 0.2088(4) 0.2822(7) 0.7750(3) 0.0218(18) Uani 1 1 d .
C18 C 0.1791(4) 0.3941(7) 0.7841(4) 0.0264(19) Uani 1 1 d .
H19 H 0.1689 0.4177 0.8215 0.032 Uiso 1 1 calc R
C19 C 0.1646(4) 0.4705(7) 0.7375(4) 0.0271(19) Uani 1 1 d .
H20 H 0.1431 0.5456 0.7437 0.032 Uiso 1 1 calc R
C20 C 0.1801(4) 0.4414(6) 0.6829(3) 0.0181(16) Uani 1 1 d .
H21 H 0.1698 0.4963 0.6523 0.022 Uiso 1 1 calc R
C21 C 0.2112(4) 0.3304(6) 0.6725(3) 0.0185(17) Uani 1 1 d .
C22 C 0.2229(3) 0.2560(6) 0.7197(3) 0.0153(15) Uani 1 1 d .
O1 O 0.2524(2) 0.1454(4) 0.7082(2) 0.0150(11) Uani 1 1 d .
C23 C 0.3014(4) 0.1080(6) 0.7501(3) 0.0179(16) Uani 1 1 d .
C24 C 0.1717(4) 0.0894(7) 0.8178(4) 0.029(2) Uani 1 1 d .
H22 H 0.1683 0.0541 0.7792 0.043 Uiso 1 1 calc R
H23 H 0.1292 0.1269 0.8254 0.043 Uiso 1 1 calc R
H24 H 0.1825 0.0256 0.8461 0.043 Uiso 1 1 calc R
C25 C 0.2314(4) 0.2407(7) 0.8819(3) 0.0249(18) Uani 1 1 d .
H25 H 0.2400 0.1762 0.9103 0.037 Uiso 1 1 calc R
H26 H 0.1895 0.2813 0.8887 0.037 Uiso 1 1 calc R
H27 H 0.2678 0.2997 0.8853 0.037 Uiso 1 1 calc R
C26 C 0.2927(3) -0.0549(6) 0.6291(3) 0.0170(16) Uani 1 1 d .
C27 C 0.2822(3) -0.0832(6) 0.5711(3) 0.0173(16) Uani 1 1 d .
H28 H 0.3037 -0.0373 0.5435 0.021 Uiso 1 1 calc R
C28 C 0.2405(4) -0.1782(7) 0.5535(4) 0.0239(18) Uani 1 1 d .
H29 H 0.2327 -0.1960 0.5138 0.029 Uiso 1 1 calc R
C29 C 0.2100(3) -0.2476(7) 0.5940(4) 0.0254(18) Uani 1 1 d .
H30 H 0.1821 -0.3137 0.5822 0.030 Uiso 1 1 calc R
C30 C 0.2208(4) -0.2194(6) 0.6514(3) 0.0246(18) Uani 1 1 d .
H31 H 0.1999 -0.2665 0.6789 0.029 Uiso 1 1 calc R
C31 C 0.2613(4) -0.1240(6) 0.6696(3) 0.0190(17) Uani 1 1 d .
H32 H 0.2679 -0.1053 0.7093 0.023 Uiso 1 1 calc R
C32 C 0.4269(4) -0.0384(6) 0.6327(3) 0.0177(16) Uani 1 1 d .
C33 C 0.4670(4) -0.0043(7) 0.5902(3) 0.0224(17) Uani 1 1 d .
H33 H 0.4605 0.0727 0.5726 0.027 Uiso 1 1 calc R
C34 C 0.5170(4) -0.0803(7) 0.5726(3) 0.0246(18) Uani 1 1 d .
H34 H 0.5451 -0.0546 0.5441 0.030 Uiso 1 1 calc R
C35 C 0.5248(4) -0.1949(7) 0.5976(3) 0.0230(18) Uani 1 1 d .
H35 H 0.5583 -0.2480 0.5858 0.028 Uiso 1 1 calc R
C36 C 0.4842(4) -0.2314(7) 0.6395(3) 0.0247(18) Uani 1 1 d .
H36 H 0.4896 -0.3096 0.6563 0.030 Uiso 1 1 calc R
C37 C 0.4356(4) -0.1543(6) 0.6570(3) 0.0182(16) Uani 1 1 d .
H37 H 0.4079 -0.1798 0.6859 0.022 Uiso 1 1 calc R
C38 C 0.2139(4) 0.3991(6) 0.5542(3) 0.0187(17) Uani 1 1 d .
C39 C 0.1456(4) 0.4220(7) 0.5447(3) 0.0240(18) Uani 1 1 d .
H38 H 0.1151 0.3821 0.5675 0.029 Uiso 1 1 calc R
C40 C 0.1221(4) 0.5021(7) 0.5025(3) 0.0251(19) Uani 1 1 d .
H39 H 0.0757 0.5164 0.4965 0.030 Uiso 1 1 calc R
C41 C 0.1654(4) 0.5613(7) 0.4692(3) 0.0253(18) Uani 1 1 d .
H40 H 0.1486 0.6164 0.4404 0.030 Uiso 1 1 calc R
C42 C 0.2331(4) 0.5407(7) 0.4772(3) 0.0254(19) Uani 1 1 d .
H41 H 0.2630 0.5822 0.4544 0.030 Uiso 1 1 calc R
C43 C 0.2574(4) 0.4576(6) 0.5196(3) 0.0206(17) Uani 1 1 d .
H42 H 0.3037 0.4415 0.5247 0.025 Uiso 1 1 calc R
C44 C 0.1887(4) 0.1614(6) 0.5784(3) 0.0178(16) Uani 1 1 d .
C45 C 0.1870(4) 0.1368(7) 0.5205(3) 0.0220(17) Uani 1 1 d .
H43 H 0.2171 0.1770 0.4975 0.026 Uiso 1 1 calc R
C46 C 0.1413(4) 0.0530(7) 0.4950(3) 0.0241(18) Uani 1 1 d .
H44 H 0.1396 0.0378 0.4549 0.029 Uiso 1 1 calc R
C47 C 0.0994(4) -0.0062(7) 0.5291(4) 0.0280(19) Uani 1 1 d .
H45 H 0.0686 -0.0634 0.5123 0.034 Uiso 1 1 calc R
C48 C 0.1007(4) 0.0151(7) 0.5873(4) 0.0244(18) Uani 1 1 d .
H46 H 0.0716 -0.0279 0.6103 0.029 Uiso 1 1 calc R
C49 C 0.1454(4) 0.1008(7) 0.6124(3) 0.0208(17) Uani 1 1 d .
H47 H 0.1461 0.1174 0.6523 0.025 Uiso 1 1 calc R
O2 O 0.0517(3) 0.3326(7) 0.8722(3) 0.055(2) Uani 1 1 d .
C50 C 0.0379(5) 0.2423(10) 0.9120(4) 0.047(3) Uani 1 1 d .
H48 H 0.0359 0.2780 0.9506 0.057 Uiso 1 1 calc R
H49 H 0.0731 0.1796 0.9137 0.057 Uiso 1 1 calc R
C51 C -0.0268(5) 0.1884(10) 0.8926(4) 0.055(3) Uani 1 1 d .
H50 H -0.0639 0.2321 0.9089 0.065 Uiso 1 1 calc R
H51 H -0.0287 0.1018 0.9034 0.065 Uiso 1 1 calc R
C52 C -0.0293(6) 0.2033(11) 0.8279(5) 0.063(3) Uani 1 1 d .
H52 H -0.0116 0.1306 0.8095 0.075 Uiso 1 1 calc R
H53 H -0.0754 0.2179 0.8118 0.075 Uiso 1 1 calc R
C53 C 0.0138(5) 0.3115(9) 0.8196(4) 0.046(3) Uani 1 1 d .
H54 H 0.0435 0.2960 0.7885 0.055 Uiso 1 1 calc R
H55 H -0.0140 0.3832 0.8090 0.055 Uiso 1 1 calc R
O3 O -0.0110(4) 0.3651(6) 0.5977(3) 0.0551(19) Uani 1 1 d .
C54 C -0.0132(7) 0.3441(10) 0.6574(5) 0.069(4) Uani 1 1 d .
H56 H -0.0482 0.3952 0.6728 0.082 Uiso 1 1 calc R
H57 H 0.0300 0.3662 0.6776 0.082 Uiso 1 1 calc R
C55 C -0.0275(7) 0.2162(10) 0.6674(5) 0.069(3) Uani 1 1 d .
H58 H -0.0599 0.2071 0.6969 0.082 Uiso 1 1 calc R
H59 H 0.0136 0.1717 0.6800 0.082 Uiso 1 1 calc R
C56 C -0.0564(5) 0.1695(9) 0.6096(4) 0.042(2) Uani 1 1 d .
H60 H -0.1053 0.1798 0.6052 0.050 Uiso 1 1 calc R
H61 H -0.0452 0.0832 0.6039 0.050 Uiso 1 1 calc R
C57 C -0.0214(5) 0.2521(8) 0.5686(4) 0.041(2) Uani 1 1 d .
H62 H 0.0216 0.2164 0.5594 0.050 Uiso 1 1 calc R
H63 H -0.0494 0.2635 0.5324 0.050 Uiso 1 1 calc R
O4 O -0.2363(4) 0.1905(8) 0.6055(4) 0.073(2) Uani 1 1 d .
C58 C -0.2441(5) 0.2418(10) 0.6602(5) 0.061(3) Uani 1 1 d .
H64 H -0.2467 0.3312 0.6572 0.073 Uiso 1 1 calc R
H65 H -0.2054 0.2207 0.6869 0.073 Uiso 1 1 calc R
C59 C -0.3064(5) 0.1930(10) 0.6822(5) 0.057(3) Uani 1 1 d .
H66 H -0.3427 0.2533 0.6779 0.068 Uiso 1 1 calc R
H67 H -0.2992 0.1700 0.7231 0.068 Uiso 1 1 calc R
C60 C -0.3222(4) 0.0817(8) 0.6446(4) 0.035(2) Uani 1 1 d .
H68 H -0.3022 0.0076 0.6624 0.042 Uiso 1 1 calc R
H69 H -0.3707 0.0699 0.6378 0.042 Uiso 1 1 calc R
C61 C -0.2910(5) 0.1124(9) 0.5896(4) 0.049(3) Uani 1 1 d .
H70 H -0.2754 0.0379 0.5711 0.059 Uiso 1 1 calc R
H71 H -0.3235 0.1538 0.5625 0.059 Uiso 1 1 calc R

loop_
_atom_site_aniso_label
_atom_site_aniso_U_11
_atom_site_aniso_U_22
_atom_site_aniso_U_33
_atom_site_aniso_U_23
_atom_site_aniso_U_13
_atom_site_aniso_U_12
Ru1 0.0211(3) 0.0069(3) 0.0177(3) -0.0002(3) 0.0035(2) 0.0000(2)
Cl1 0.0300(10) 0.0170(9) 0.0192(10) -0.0010(8) 0.0050(8) 0.0011(8)
P1 0.0212(10) 0.0095(9) 0.0188(11) -0.0009(8) 0.0027(8) 0.0001(7)
P2 0.0219(10) 0.0101(10) 0.0177(11) 0.0014(8) 0.0031(8) 0.0004(7)
C1 0.017(4) 0.008(4) 0.027(4) 0.006(3) -0.002(3) -0.002(3)
C2 0.020(4) 0.016(4) 0.016(4) -0.009(3) 0.001(3) -0.001(3)
C3 0.017(4) 0.013(4) 0.032(5) 0.008(3) 0.000(3) -0.006(3)
C4 0.022(4) 0.012(4) 0.017(4) -0.006(3) 0.003(3) -0.006(3)
C5 0.020(4) 0.014(4) 0.018(4) -0.006(3) 0.000(3) -0.009(3)
C6 0.032(5) 0.017(4) 0.023(5) 0.000(3) 0.000(4) -0.005(3)
C7 0.035(5) 0.004(4) 0.039(5) 0.003(3) 0.008(4) 0.000(3)
C8 0.026(4) 0.019(4) 0.037(5) 0.008(4) 0.005(4) -0.006(3)
C9 0.024(4) 0.018(4) 0.022(4) -0.005(3) 0.002(3) 0.000(3)
C10 0.025(4) 0.018(4) 0.025(5) -0.006(3) 0.004(3) -0.006(3)
C11 0.020(4) 0.004(3) 0.030(5) -0.001(3) 0.000(3) 0.000(3)
C12 0.023(4) 0.011(4) 0.025(5) -0.005(3) 0.004(3) -0.003(3)
C13 0.025(4) 0.011(4) 0.024(5) 0.006(3) -0.001(3) -0.002(3)
C14 0.032(4) 0.018(4) 0.012(4) 0.004(3) 0.006(3) 0.001(3)
C15 0.028(4) 0.013(4) 0.023(4) 0.001(3) 0.003(3) -0.008(3)
C16 0.023(4) 0.017(4) 0.019(4) -0.001(3) 0.008(3) -0.007(3)
C17 0.021(4) 0.017(4) 0.027(5) -0.003(3) 0.000(3) -0.001(3)
C18 0.034(5) 0.017(4) 0.029(5) -0.007(4) 0.009(4) -0.002(3)
C19 0.028(4) 0.015(4) 0.038(5) 0.000(4) 0.004(4) 0.003(3)
C20 0.029(4) 0.011(4) 0.015(4) 0.000(3) 0.004(3) 0.003(3)
C21 0.021(4) 0.005(3) 0.031(5) 0.003(3) 0.006(3) -0.002(3)
C22 0.016(3) 0.011(4) 0.019(4) -0.002(3) 0.003(3) 0.002(3)
O1 0.022(3) 0.007(2) 0.016(3) -0.002(2) 0.004(2) 0.004(2)
C23 0.025(4) 0.004(3) 0.024(4) 0.002(3) -0.004(3) -0.002(3)
C24 0.029(5) 0.020(4) 0.038(5) 0.008(4) 0.011(4) -0.003(3)
C25 0.033(4) 0.022(4) 0.020(4) 0.001(4) 0.004(3) 0.001(4)
C26 0.020(4) 0.007(4) 0.025(4) 0.003(3) 0.007(3) 0.003(3)
C27 0.023(4) 0.010(4) 0.019(4) 0.000(3) 0.006(3) -0.002(3)
C28 0.029(4) 0.013(4) 0.029(5) -0.004(3) -0.003(4) 0.001(3)
C29 0.016(4) 0.017(4) 0.041(5) 0.004(4) -0.007(3) 0.003(3)
C30 0.036(5) 0.007(4) 0.031(5) -0.001(3) 0.002(4) -0.002(3)
C31 0.027(4) 0.012(4) 0.017(4) -0.002(3) -0.001(3) 0.006(3)
C32 0.023(4) 0.007(4) 0.022(4) -0.006(3) -0.001(3) 0.000(3)
C33 0.029(4) 0.020(4) 0.018(4) 0.001(3) -0.003(3) -0.002(3)
C34 0.020(4) 0.026(5) 0.028(5) 0.000(4) 0.008(3) 0.003(3)
C35 0.026(4) 0.019(4) 0.025(5) -0.002(3) 0.003(3) 0.014(3)
C36 0.034(4) 0.012(4) 0.028(5) -0.005(3) 0.004(4) 0.008(3)
C37 0.027(4) 0.010(4) 0.017(4) -0.002(3) 0.003(3) 0.002(3)
C38 0.024(4) 0.008(4) 0.023(4) -0.002(3) -0.005(3) 0.001(3)
C39 0.035(5) 0.016(4) 0.021(4) 0.008(3) -0.003(4) -0.001(3)
C40 0.026(4) 0.012(4) 0.036(5) -0.005(4) -0.008(4) 0.003(3)
C41 0.036(5) 0.017(4) 0.023(5) 0.001(3) -0.001(4) 0.007(3)
C42 0.048(5) 0.016(4) 0.014(4) 0.005(3) 0.011(4) -0.002(4)
C43 0.026(4) 0.011(4) 0.025(5) -0.001(3) 0.008(3) -0.004(3)
C44 0.026(4) 0.013(4) 0.014(4) -0.002(3) -0.003(3) 0.005(3)
C45 0.025(4) 0.013(4) 0.029(5) 0.005(3) 0.007(3) 0.002(3)
C46 0.029(4) 0.023(4) 0.019(4) 0.000(3) -0.002(3) 0.002(3)
C47 0.028(5) 0.017(4) 0.038(5) -0.004(4) -0.005(4) -0.003(3)
C48 0.027(4) 0.012(4) 0.035(5) 0.002(4) 0.007(4) -0.002(3)
C49 0.028(4) 0.023(4) 0.012(4) 0.001(3) 0.003(3) 0.002(3)
O2 0.058(5) 0.062(5) 0.045(4) 0.003(4) -0.002(4) -0.023(4)
C50 0.045(6) 0.061(7) 0.037(6) 0.003(5) 0.013(5) -0.009(5)
C51 0.062(7) 0.049(7) 0.053(7) 0.002(6) 0.011(6) -0.012(5)
C52 0.055(7) 0.069(8) 0.063(8) -0.004(6) -0.002(6) -0.030(6)
C53 0.045(6) 0.043(6) 0.048(7) -0.002(5) 0.006(5) -0.001(5)
O3 0.070(5) 0.032(4) 0.062(5) -0.004(4) -0.003(4) -0.001(3)
C54 0.111(11) 0.055(8) 0.041(7) -0.018(6) 0.011(7) -0.020(7)
C55 0.096(10) 0.058(8) 0.052(8) -0.005(6) 0.010(7) -0.014(7)
C56 0.049(6) 0.032(5) 0.042(6) -0.004(5) -0.008(5) -0.002(4)
C57 0.044(5) 0.034(5) 0.045(6) -0.005(5) -0.003(4) 0.009(5)
O4 0.068(5) 0.090(7) 0.064(6) 0.008(5) 0.028(4) -0.021(5)
C58 0.059(7) 0.049(7) 0.074(9) 0.012(7) -0.005(6) -0.012(6)
C59 0.059(7) 0.054(7) 0.061(8) -0.011(6) 0.023(6) -0.008(5)
C60 0.039(5) 0.039(5) 0.029(5) 0.013(4) 0.012(4) 0.002(4)
C61 0.070(7) 0.041(6) 0.039(6) 0.007(5) 0.024(5) 0.003(5)

loop_
_atom_type_symbol
_atom_type_description
_atom_type_scat_dispersion_real
_atom_type_scat_dispersion_imag
_atom_type_scat_source
C C 0.0033 0.0016 'International Tables Vol C Tables 4.2.6.8 and 6.1.1.4'
H H 0.0000 0.0000 'International Tables Vol C Tables 4.2.6.8 and 6.1.1.4'
O O 0.0106 0.0060 'International Tables Vol C Tables 4.2.6.8 and 6.1.1.4'
P P 0.1023 0.0942 'International Tables Vol C Tables 4.2.6.8 and 6.1.1.4'
Cl Cl 0.1484 0.1585 'International Tables Vol C Tables 4.2.6.8 and 6.1.1.4'
Ru Ru -1.2594 0.8363 'International Tables Vol C Tables 4.2.6.8 and 6.1.1.4'

loop_
_geom_angle_atom_site_label_1
_geom_angle_atom_site_label_2
_geom_angle_atom_site_label_3
_geom_angle
C1 Ru1 C2 37.2(3)
C1 Ru1 C4 62.4(3)
C2 Ru1 C4 62.7(3)
C1 Ru1 C5 37.5(2)
C2 Ru1 C5 62.1(3)
C4 Ru1 C5 36.5(3)
C1 Ru1 C3 62.3(3)
C2 Ru1 C3 37.5(3)
C4 Ru1 C3 37.6(3)
C5 Ru1 C3 61.6(3)
C1 Ru1 P1 103.48(19)
C2 Ru1 P1 139.8(2)
C4 Ru1 P1 113.7(2)
C5 Ru1 P1 91.23(19)
C3 Ru1 P1 150.8(2)
C1 Ru1 P2 110.09(19)
C2 Ru1 P2 94.59(19)
C4 Ru1 P2 152.0(2)
C5 Ru1 P2 147.20(19)
C3 Ru1 P2 114.46(19)
P1 Ru1 P2 94.14(7)
C1 Ru1 Cl1 153.33(19)
C2 Ru1 Cl1 125.37(19)
C4 Ru1 Cl1 92.27(19)
C5 Ru1 Cl1 123.73(19)
C3 Ru1 Cl1 92.8(2)
P1 Ru1 Cl1 94.03(7)
P2 Ru1 Cl1 88.16(7)
C32 P1 C26 94.5(3)
C32 P1 C11 104.8(3)
C26 P1 C11 100.4(3)
C32 P1 Ru1 115.2(2)
C26 P1 Ru1 126.7(2)
C11 P1 Ru1 112.1(2)
C38 P2 C21 102.3(3)
C38 P2 C44 95.4(3)
C21 P2 C44 102.8(3)
C38 P2 Ru1 116.3(2)
C21 P2 Ru1 114.0(2)
C44 P2 Ru1 122.7(2)
C2 C1 C5 107.9(6)
C2 C1 C6 124.3(6)
C5 C1 C6 126.4(7)
C2 C1 Ru1 72.1(4)
C5 C1 Ru1 72.1(4)
C6 C1 Ru1 131.9(5)
C1 C2 C3 107.7(6)
C1 C2 C7 125.9(7)
C3 C2 C7 125.6(7)
C1 C2 Ru1 70.7(4)
C3 C2 Ru1 71.7(4)
C7 C2 Ru1 131.2(5)
C2 C3 C4 107.5(6)
C2 C3 C8 127.9(7)
C4 C3 C8 123.9(7)
C2 C3 Ru1 70.8(4)
C4 C3 Ru1 70.8(4)
C8 C3 Ru1 131.2(5)
C5 C4 C3 107.9(6)
C5 C4 C9 128.8(7)
C3 C4 C9 122.7(7)
C5 C4 Ru1 71.9(4)
C3 C4 Ru1 71.7(4)
C9 C4 Ru1 128.8(5)
C4 C5 C1 109.0(6)
C4 C5 C10 124.9(7)
C1 C5 C10 125.3(7)
C4 C5 Ru1 71.6(4)
C1 C5 Ru1 70.4(4)
C10 C5 Ru1 132.4(5)
C1 C6 H1 109.5
C1 C6 H2 109.5
H1 C6 H2 109.5
C1 C6 H3 109.5
H1 C6 H3 109.5
H2 C6 H3 109.5
C2 C7 H4 109.5
C2 C7 H5 109.5
H4 C7 H5 109.5
C2 C7 H6 109.5
H4 C7 H6 109.5
H5 C7 H6 109.5
C3 C8 H7 109.5
C3 C8 H8 109.5
H7 C8 H8 109.5
C3 C8 H9 109.5
H7 C8 H9 109.5
H8 C8 H9 109.5
C4 C9 H10 109.5
C4 C9 H11 109.5
H10 C9 H11 109.5
C4 C9 H12 109.5
H10 C9 H12 109.5
H11 C9 H12 109.5
C5 C10 H13 109.5
C5 C10 H14 109.5
H13 C10 H14 109.5
C5 C10 H15 109.5
H13 C10 H15 109.5
H14 C10 H15 109.5
C23 C11 C12 115.0(7)
C23 C11 P1 115.3(6)
C12 C11 P1 129.6(6)
C13 C12 C11 121.0(7)
C13 C12 H16 119.5
C11 C12 H16 119.5
C12 C13 C14 121.1(7)
C12 C13 H17 119.4
C14 C13 H17 119.4
C13 C14 C15 119.8(7)
C13 C14 H18 120.1
C15 C14 H18 120.1
C23 C15 C14 116.2(7)
C23 C15 C16 118.1(7)
C14 C15 C16 125.7(7)
C15 C16 C25 112.6(6)
C15 C16 C24 108.2(6)
C25 C16 C24 109.1(6)
C15 C16 C17 107.1(6)
C25 C16 C17 112.0(6)
C24 C16 C17 107.6(6)
C22 C17 C18 116.7(7)
C22 C17 C16 117.9(6)
C18 C17 C16 125.4(7)
C19 C18 C17 119.1(7)
C19 C18 H19 120.5
C17 C18 H19 120.5
C20 C19 C18 122.4(7)
C20 C19 H20 118.8
C18 C19 H20 118.8
C19 C20 C21 119.9(7)
C19 C20 H21 120.0
C21 C20 H21 120.0
C22 C21 C20 115.6(7)
C22 C21 P2 117.1(5)
C20 C21 P2 126.8(6)
C17 C22 C21 126.2(7)
C17 C22 O1 119.0(6)
C21 C22 O1 114.7(6)
C22 O1 C23 114.4(5)
C15 C23 C11 126.8(7)
C15 C23 O1 119.3(6)
C11 C23 O1 114.0(6)
C16 C24 H22 109.5
C16 C24 H23 109.5
H22 C24 H23 109.5
C16 C24 H24 109.5
H22 C24 H24 109.5
H23 C24 H24 109.5
C16 C25 H25 109.5
C16 C25 H26 109.5
H25 C25 H26 109.5
C16 C25 H27 109.5
H25 C25 H27 109.5
H26 C25 H27 109.5
C27 C26 C31 119.5(7)
C27 C26 P1 116.9(5)
C31 C26 P1 123.1(6)
C28 C27 C26 120.3(7)
C28 C27 H28 119.8
C26 C27 H28 119.8
C27 C28 C29 120.0(7)
C27 C28 H29 120.0
C29 C28 H29 120.0
C30 C29 C28 119.4(7)
C30 C29 H30 120.3
C28 C29 H30 120.3
C29 C30 C31 121.4(7)
C29 C30 H31 119.3
C31 C30 H31 119.3
C30 C31 C26 119.4(7)
C30 C31 H32 120.3
C26 C31 H32 120.3
C33 C32 C37 118.5(7)
C33 C32 P1 119.1(6)
C37 C32 P1 121.9(6)
C32 C33 C34 121.6(7)
C32 C33 H33 119.2
C34 C33 H33 119.2
C35 C34 C33 118.7(7)
C35 C34 H34 120.6
C33 C34 H34 120.6
C36 C35 C34 120.4(7)
C36 C35 H35 119.8
C34 C35 H35 119.8
C37 C36 C35 120.0(7)
C37 C36 H36 120.0
C35 C36 H36 120.0
C36 C37 C32 120.7(7)
C36 C37 H37 119.7
C32 C37 H37 119.7
C43 C38 C39 118.5(7)
C43 C38 P2 119.2(6)
C39 C38 P2 122.0(6)
C40 C39 C38 120.6(7)
C40 C39 H38 119.7
C38 C39 H38 119.7
C41 C40 C39 120.6(7)
C41 C40 H39 119.7
C39 C40 H39 119.7
C40 C41 C42 120.4(7)
C40 C41 H40 119.8
C42 C41 H40 119.8
C41 C42 C43 119.4(7)
C41 C42 H41 120.3
C43 C42 H41 120.3
C38 C43 C42 120.4(7)
C38 C43 H42 119.8
C42 C43 H42 119.8
C45 C44 C49 119.6(7)
C45 C44 P2 116.5(6)
C49 C44 P2 123.8(6)
C44 C45 C46 121.0(7)
C44 C45 H43 119.5
C46 C45 H43 119.5
C47 C46 C45 118.6(7)
C47 C46 H44 120.7
C45 C46 H44 120.7
C46 C47 C48 121.7(7)
C46 C47 H45 119.2
C48 C47 H45 119.2
C47 C48 C49 119.5(7)
C47 C48 H46 120.3
C49 C48 H46 120.3
C44 C49 C48 119.6(7)
C44 C49 H47 120.2
C48 C49 H47 120.2
C50 O2 C53 109.7(7)
O2 C50 C51 107.2(8)
O2 C50 H48 110.3
C51 C50 H48 110.3
O2 C50 H49 110.3
C51 C50 H49 110.3
H48 C50 H49 108.5
C50 C51 C52 103.1(8)
C50 C51 H50 111.1
C52 C51 H50 111.1
C50 C51 H51 111.1
C52 C51 H51 111.1
H50 C51 H51 109.1
C53 C52 C51 103.8(8)
C53 C52 H52 111.0
C51 C52 H52 111.0
C53 C52 H53 111.0
C51 C52 H53 111.0
H52 C52 H53 109.0
O2 C53 C52 107.3(8)
O2 C53 H54 110.2
C52 C53 H54 110.2
O2 C53 H55 110.2
C52 C53 H55 110.2
H54 C53 H55 108.5
C54 O3 C57 108.2(7)
O3 C54 C55 109.5(9)
O3 C54 H56 109.8
C55 C54 H56 109.8
O3 C54 H57 109.8
C55 C54 H57 109.8
H56 C54 H57 108.2
C54 C55 C56 104.6(9)
C54 C55 H58 110.8
C56 C55 H58 110.8
C54 C55 H59 110.8
C56 C55 H59 110.8
H58 C55 H59 108.9
C55 C56 C57 101.0(8)
C55 C56 H60 111.6
C57 C56 H60 111.6
C55 C56 H61 111.6
C57 C56 H61 111.6
H60 C56 H61 109.4
O3 C57 C56 106.2(7)
O3 C57 H62 110.5
C56 C57 H62 110.5
O3 C57 H63 110.5
C56 C57 H63 110.5
H62 C57 H63 108.7
C58 O4 C61 110.0(8)
O4 C58 C59 108.5(9)
O4 C58 H64 110.0
C59 C58 H64 110.0
O4 C58 H65 110.0
C59 C58 H65 110.0
H64 C58 H65 108.4
C58 C59 C60 103.7(8)
C58 C59 H66 111.0
C60 C59 H66 111.0
C58 C59 H67 111.0
C60 C59 H67 111.0
H66 C59 H67 109.0
C61 C60 C59 103.1(8)
C61 C60 H68 111.1
C59 C60 H68 111.1
C61 C60 H69 111.1
C59 C60 H69 111.1
H68 C60 H69 109.1
O4 C61 C60 105.9(8)
O4 C61 H70 110.5
C60 C61 H70 110.5
O4 C61 H71 110.5
C60 C61 H71 110.5
H70 C61 H71 108.7

loop_
_geom_bond_atom_site_label_1
_geom_bond_atom_site_label_2
_geom_bond_distance
Ru1 C1 2.217(7)
Ru1 C2 2.234(7)
Ru1 C4 2.235(7)
Ru1 C5 2.239(7)
Ru1 C3 2.247(7)
Ru1 P1 2.337(2)
Ru1 P2 2.345(2)
Ru1 Cl1 2.460(2)
P1 C32 1.835(7)
P1 C26 1.852(7)
P1 C11 1.852(8)
P2 C38 1.843(7)
P2 C21 1.848(8)
P2 C44 1.858(7)
C1 C2 1.420(10)
C1 C5 1.432(10)
C1 C6 1.506(10)
C2 C3 1.441(10)
C2 C7 1.493(10)
C3 C4 1.443(10)
C3 C8 1.511(10)
C4 C5 1.400(10)
C4 C9 1.507(10)
C5 C10 1.523(10)
C6 H1 0.9800
C6 H2 0.9800
C6 H3 0.9800
C7 H4 0.9800
C7 H5 0.9800
C7 H6 0.9800
C8 H7 0.9800
C8 H8 0.9800
C8 H9 0.9800
C9 H10 0.9800
C9 H11 0.9800
C9 H12 0.9800
C10 H13 0.9800
C10 H14 0.9800
C10 H15 0.9800
C11 C23 1.387(10)
C11 C12 1.397(10)
C12 C13 1.382(10)
C12 H16 0.9500
C13 C14 1.397(10)
C13 H17 0.9500
C14 C15 1.398(10)
C14 H18 0.9500
C15 C23 1.373(10)
C15 C16 1.526(10)
C16 C25 1.526(10)
C16 C24 1.537(10)
C16 C17 1.548(11)
C17 C22 1.376(10)
C17 C18 1.396(10)
C18 C19 1.391(11)
C18 H19 0.9500
C19 C20 1.376(10)
C19 H20 0.9500
C20 C21 1.405(9)
C20 H21 0.9500
C21 C22 1.382(10)
C22 O1 1.392(8)
O1 C23 1.402(8)
C24 H22 0.9800
C24 H23 0.9800
C24 H24 0.9800
C25 H25 0.9800
C25 H26 0.9800
C25 H27 0.9800
C26 C27 1.392(10)
C26 C31 1.403(10)
C27 C28 1.387(10)
C27 H28 0.9500
C28 C29 1.397(11)
C28 H29 0.9500
C29 C30 1.379(11)
C29 H30 0.9500
C30 C31 1.381(10)
C30 H31 0.9500
C31 H32 0.9500
C32 C33 1.378(10)
C32 C37 1.406(10)
C33 C34 1.398(10)
C33 H33 0.9500
C34 C35 1.398(11)
C34 H34 0.9500
C35 C36 1.383(11)
C35 H35 0.9500
C36 C37 1.382(10)
C36 H36 0.9500
C37 H37 0.9500
C38 C43 1.396(10)
C38 C39 1.403(10)
C39 C40 1.382(10)
C39 H38 0.9500
C40 C41 1.378(11)
C40 H39 0.9500
C41 C42 1.384(11)
C41 H40 0.9500
C42 C43 1.413(10)
C42 H41 0.9500
C43 H42 0.9500
C44 C45 1.378(10)
C44 C49 1.395(10)
C45 C46 1.407(10)
C45 H43 0.9500
C46 C47 1.372(11)
C46 H44 0.9500
C47 C48 1.380(11)
C47 H45 0.9500
C48 C49 1.404(10)
C48 H46 0.9500
C49 H47 0.9500
O2 C50 1.405(11)
O2 C53 1.422(11)
C50 C51 1.475(13)
C50 H48 0.9900
C50 H49 0.9900
C51 C52 1.519(14)
C51 H50 0.9900
C51 H51 0.9900
C52 C53 1.498(13)
C52 H52 0.9900
C52 H53 0.9900
C53 H54 0.9900
C53 H55 0.9900
O3 C54 1.422(12)
O3 C57 1.429(11)
C54 C55 1.463(15)
C54 H56 0.9900
C54 H57 0.9900
C55 C56 1.523(13)
C55 H58 0.9900
C55 H59 0.9900
C56 C57 1.532(13)
C56 H60 0.9900
C56 H61 0.9900
C57 H62 0.9900
C57 H63 0.9900
O4 C58 1.419(13)
O4 C61 1.427(12)
C58 C59 1.492(13)
C58 H64 0.9900
C58 H65 0.9900
C59 C60 1.530(13)
C59 H66 0.9900
C59 H67 0.9900
C60 C61 1.512(11)
C60 H68 0.9900
C60 H69 0.9900
C61 H70 0.9900
C61 H71 0.9900

loop_
_geom_torsion_atom_site_label_1
_geom_torsion_atom_site_label_2
_geom_torsion_atom_site_label_3
_geom_torsion_atom_site_label_4
_geom_torsion
C1 Ru1 P1 C32 -96.6(3)
C2 Ru1 P1 C32 -106.2(4)
C4 Ru1 P1 C32 -31.1(3)
C5 Ru1 P1 C32 -60.8(3)
C3 Ru1 P1 C32 -39.9(5)
P2 Ru1 P1 C32 151.6(3)
Cl1 Ru1 P1 C32 63.2(3)
C1 Ru1 P1 C26 146.1(3)
C2 Ru1 P1 C26 136.4(4)
C4 Ru1 P1 C26 -148.4(3)
C5 Ru1 P1 C26 -178.1(3)
C3 Ru1 P1 C26 -157.2(5)
P2 Ru1 P1 C26 34.3(3)
Cl1 Ru1 P1 C26 -54.1(3)
C1 Ru1 P1 C11 23.1(3)
C2 Ru1 P1 C11 13.4(4)
C4 Ru1 P1 C11 88.6(3)
C5 Ru1 P1 C11 58.9(3)
C3 Ru1 P1 C11 79.8(5)
P2 Ru1 P1 C11 -88.7(3)
Cl1 Ru1 P1 C11 -177.1(2)
C1 Ru1 P2 C38 96.8(3)
C2 Ru1 P2 C38 62.1(3)
C4 Ru1 P2 C38 28.1(5)
C5 Ru1 P2 C38 104.1(4)
C3 Ru1 P2 C38 29.0(3)
P1 Ru1 P2 C38 -157.2(3)
Cl1 Ru1 P2 C38 -63.3(3)
C1 Ru1 P2 C21 -21.9(3)
C2 Ru1 P2 C21 -56.6(3)
C4 Ru1 P2 C21 -90.6(5)
C5 Ru1 P2 C21 -14.6(4)
C3 Ru1 P2 C21 -89.7(3)
P1 Ru1 P2 C21 84.1(2)
Cl1 Ru1 P2 C21 178.0(2)
C1 Ru1 P2 C44 -146.9(3)
C2 Ru1 P2 C44 178.4(3)
C4 Ru1 P2 C44 144.4(5)
C5 Ru1 P2 C44 -139.7(4)
C3 Ru1 P2 C44 145.2(4)
P1 Ru1 P2 C44 -40.9(3)
Cl1 Ru1 P2 C44 53.0(3)
C4 Ru1 C1 C2 80.4(4)
C5 Ru1 C1 C2 116.4(6)
C3 Ru1 C1 C2 37.8(4)
P1 Ru1 C1 C2 -169.7(4)
P2 Ru1 C1 C2 -70.1(4)
Cl1 Ru1 C1 C2 60.6(6)
C2 Ru1 C1 C5 -116.4(6)
C4 Ru1 C1 C5 -36.0(4)
C3 Ru1 C1 C5 -78.6(4)
P1 Ru1 C1 C5 74.0(4)
P2 Ru1 C1 C5 173.6(4)
Cl1 Ru1 C1 C5 -55.7(6)
C2 Ru1 C1 C6 120.4(8)
C4 Ru1 C1 C6 -159.2(8)
C5 Ru1 C1 C6 -123.2(8)
C3 Ru1 C1 C6 158.1(8)
P1 Ru1 C1 C6 -49.3(7)
P2 Ru1 C1 C6 50.3(7)
Cl1 Ru1 C1 C6 -179.0(4)
C5 C1 C2 C3 1.0(8)
C6 C1 C2 C3 168.4(7)
Ru1 C1 C2 C3 -62.6(5)
C5 C1 C2 C7 -169.0(7)
C6 C1 C2 C7 -1.6(11)
Ru1 C1 C2 C7 127.4(7)
C5 C1 C2 Ru1 63.6(5)
C6 C1 C2 Ru1 -129.0(7)
C4 Ru1 C2 C1 -79.5(4)
C5 Ru1 C2 C1 -38.1(4)
C3 Ru1 C2 C1 -117.1(6)
P1 Ru1 C2 C1 15.7(6)
P2 Ru1 C2 C1 117.7(4)
Cl1 Ru1 C2 C1 -151.3(3)
C1 Ru1 C2 C3 117.1(6)
C4 Ru1 C2 C3 37.6(4)
C5 Ru1 C2 C3 78.9(5)
P1 Ru1 C2 C3 132.7(4)
P2 Ru1 C2 C3 -125.3(4)
Cl1 Ru1 C2 C3 -34.3(5)
C1 Ru1 C2 C7 -121.2(9)
C4 Ru1 C2 C7 159.3(8)
C5 Ru1 C2 C7 -159.4(8)
C3 Ru1 C2 C7 121.7(9)
P1 Ru1 C2 C7 -105.6(7)
P2 Ru1 C2 C7 -3.6(7)
Cl1 Ru1 C2 C7 87.4(7)
C1 C2 C3 C4 0.3(8)
C7 C2 C3 C4 170.4(7)
Ru1 C2 C3 C4 -61.6(5)
C1 C2 C3 C8 -170.2(7)
C7 C2 C3 C8 -0.2(12)
Ru1 C2 C3 C8 127.8(8)
C1 C2 C3 Ru1 61.9(5)
C7 C2 C3 Ru1 -128.0(7)
C1 Ru1 C3 C2 -37.4(4)
C4 Ru1 C3 C2 -117.3(6)
C5 Ru1 C3 C2 -80.1(5)
P1 Ru1 C3 C2 -104.0(5)
P2 Ru1 C3 C2 63.4(4)
Cl1 Ru1 C3 C2 152.6(4)
C1 Ru1 C3 C4 79.8(4)
C2 Ru1 C3 C4 117.3(6)
C5 Ru1 C3 C4 37.2(4)
P1 Ru1 C3 C4 13.3(7)
P2 Ru1 C3 C4 -179.3(4)
Cl1 Ru1 C3 C4 -90.1(4)
C1 Ru1 C3 C8 -161.5(8)
C2 Ru1 C3 C8 -124.0(9)
C4 Ru1 C3 C8 118.7(9)
C5 Ru1 C3 C8 155.9(8)
P1 Ru1 C3 C8 132.0(6)
P2 Ru1 C3 C8 -60.6(7)
Cl1 Ru1 C3 C8 28.6(7)
C2 C3 C4 C5 -1.6(8)
C8 C3 C4 C5 169.4(7)
Ru1 C3 C4 C5 -63.2(5)
C2 C3 C4 C9 -173.5(6)
C8 C3 C4 C9 -2.5(11)
Ru1 C3 C4 C9 124.9(7)
C2 C3 C4 Ru1 61.6(5)
C8 C3 C4 Ru1 -127.3(7)
C1 Ru1 C4 C5 37.0(4)
C2 Ru1 C4 C5 79.1(4)
C3 Ru1 C4 C5 116.6(6)
P1 Ru1 C4 C5 -56.3(4)
P2 Ru1 C4 C5 117.9(5)
Cl1 Ru1 C4 C5 -151.7(4)
C1 Ru1 C4 C3 -79.6(5)
C2 Ru1 C4 C3 -37.5(4)
C5 Ru1 C4 C3 -116.6(6)
P1 Ru1 C4 C3 -173.0(4)
P2 Ru1 C4 C3 1.3(7)
Cl1 Ru1 C4 C3 91.6(4)
C1 Ru1 C4 C9 162.7(7)
C2 Ru1 C4 C9 -155.2(7)
C5 Ru1 C4 C9 125.7(9)
C3 Ru1 C4 C9 -117.7(8)
P1 Ru1 C4 C9 69.4(7)
P2 Ru1 C4 C9 -116.4(6)
Cl1 Ru1 C4 C9 -26.0(6)
C3 C4 C5 C1 2.3(8)
C9 C4 C5 C1 173.5(7)
Ru1 C4 C5 C1 -60.8(5)
C3 C4 C5 C10 -167.6(6)
C9 C4 C5 C10 3.7(12)
Ru1 C4 C5 C10 129.4(7)
C3 C4 C5 Ru1 63.1(5)
C9 C4 C5 Ru1 -125.7(7)
C2 C1 C5 C4 -2.1(8)
C6 C1 C5 C4 -169.1(7)
Ru1 C1 C5 C4 61.5(5)
C2 C1 C5 C10 167.7(6)
C6 C1 C5 C10 0.7(11)
Ru1 C1 C5 C10 -128.7(7)
C2 C1 C5 Ru1 -63.6(5)
C6 C1 C5 Ru1 129.4(7)
C1 Ru1 C5 C4 -118.8(6)
C2 Ru1 C5 C4 -81.0(4)
C3 Ru1 C5 C4 -38.3(4)
P1 Ru1 C5 C4 130.3(4)
P2 Ru1 C5 C4 -130.1(4)
Cl1 Ru1 C5 C4 34.7(5)
C2 Ru1 C5 C1 37.8(4)
C4 Ru1 C5 C1 118.8(6)
C3 Ru1 C5 C1 80.6(4)
P1 Ru1 C5 C1 -110.8(4)
P2 Ru1 C5 C1 -11.2(6)
Cl1 Ru1 C5 C1 153.5(3)
C1 Ru1 C5 C10 120.3(8)
C2 Ru1 C5 C10 158.1(8)
C4 Ru1 C5 C10 -120.8(9)
C3 Ru1 C5 C10 -159.1(8)
P1 Ru1 C5 C10 9.5(7)
P2 Ru1 C5 C10 109.1(7)
Cl1 Ru1 C5 C10 -86.2(7)
C32 P1 C11 C23 -169.7(5)
C26 P1 C11 C23 -72.2(6)
Ru1 P1 C11 C23 64.7(6)
C32 P1 C11 C12 13.0(7)
C26 P1 C11 C12 110.5(7)
Ru1 P1 C11 C12 -112.6(6)
C23 C11 C12 C13 -3.3(10)
P1 C11 C12 C13 174.0(5)
C11 C12 C13 C14 1.1(11)
C12 C13 C14 C15 1.1(11)
C13 C14 C15 C23 -0.9(10)
C13 C14 C15 C16 177.8(7)
C23 C15 C16 C25 -159.8(6)
C14 C15 C16 C25 21.5(10)
C23 C15 C16 C24 79.5(8)
C14 C15 C16 C24 -99.1(9)
C23 C15 C16 C17 -36.2(9)
C14 C15 C16 C17 145.1(7)
C15 C16 C17 C22 36.2(9)
C25 C16 C17 C22 160.1(6)
C24 C16 C17 C22 -80.0(8)
C15 C16 C17 C18 -144.2(7)
C25 C16 C17 C18 -20.2(10)
C24 C16 C17 C18 99.7(9)
C22 C17 C18 C19 1.0(11)
C16 C17 C18 C19 -178.6(7)
C17 C18 C19 C20 -1.8(12)
C18 C19 C20 C21 0.6(12)
C19 C20 C21 C22 1.2(10)
C19 C20 C21 P2 -170.9(6)
C38 P2 C21 C22 175.8(6)
C44 P2 C21 C22 77.3(6)
Ru1 P2 C21 C22 -57.8(6)
C38 P2 C21 C20 -12.2(7)
C44 P2 C21 C20 -110.8(7)
Ru1 P2 C21 C20 114.2(6)
C18 C17 C22 C21 0.9(11)
C16 C17 C22 C21 -179.4(7)
C18 C17 C22 O1 -179.8(6)
C16 C17 C22 O1 -0.1(10)
C20 C21 C22 C17 -2.0(11)
P2 C21 C22 C17 170.8(6)
C20 C21 C22 O1 178.6(6)
P2 C21 C22 O1 -8.5(8)
C17 C22 O1 C23 -39.7(8)
C21 C22 O1 C23 139.7(6)
C14 C15 C23 C11 -1.7(11)
C16 C15 C23 C11 179.6(7)
C14 C15 C23 O1 179.2(6)
C16 C15 C23 O1 0.4(10)
C12 C11 C23 C15 3.7(11)
P1 C11 C23 C15 -174.0(6)
C12 C11 C23 O1 -177.1(6)
P1 C11 C23 O1 5.2(8)
C22 O1 C23 C15 39.8(8)
C22 O1 C23 C11 -139.4(6)
C32 P1 C26 C27 -69.9(6)
C11 P1 C26 C27 -175.9(5)
Ru1 P1 C26 C27 56.3(6)
C32 P1 C26 C31 101.5(6)
C11 P1 C26 C31 -4.5(6)
Ru1 P1 C26 C31 -132.3(5)
C31 C26 C27 C28 0.6(10)
P1 C26 C27 C28 172.3(6)
C26 C27 C28 C29 -1.4(11)
C27 C28 C29 C30 1.2(11)
C28 C29 C30 C31 -0.2(11)
C29 C30 C31 C26 -0.6(11)
C27 C26 C31 C30 0.4(10)
P1 C26 C31 C30 -170.8(6)
C26 P1 C32 C33 117.8(6)
C11 P1 C32 C33 -140.2(6)
Ru1 P1 C32 C33 -16.5(7)
C26 P1 C32 C37 -54.1(7)
C11 P1 C32 C37 47.9(7)
Ru1 P1 C32 C37 171.5(5)
C37 C32 C33 C34 -2.1(11)
P1 C32 C33 C34 -174.3(6)
C32 C33 C34 C35 1.9(12)
C33 C34 C35 C36 -0.7(12)
C34 C35 C36 C37 -0.3(12)
C35 C36 C37 C32 0.0(12)
C33 C32 C37 C36 1.2(11)
P1 C32 C37 C36 173.1(6)
C21 P2 C38 C43 130.7(6)
C44 P2 C38 C43 -124.9(6)
Ru1 P2 C38 C43 5.8(7)
C21 P2 C38 C39 -55.9(7)
C44 P2 C38 C39 48.5(7)
Ru1 P2 C38 C39 179.2(5)
C43 C38 C39 C40 -0.9(11)
P2 C38 C39 C40 -174.3(6)
C38 C39 C40 C41 -0.2(12)
C39 C40 C41 C42 0.4(12)
C40 C41 C42 C43 0.6(11)
C39 C38 C43 C42 1.9(11)
P2 C38 C43 C42 175.5(6)
C41 C42 C43 C38 -1.7(11)
C38 P2 C44 C45 53.9(6)
C21 P2 C44 C45 157.8(6)
Ru1 P2 C44 C45 -72.3(6)
C38 P2 C44 C49 -122.3(6)
C21 P2 C44 C49 -18.4(7)
Ru1 P2 C44 C49 111.5(6)
C49 C44 C45 C46 1.2(11)
P2 C44 C45 C46 -175.2(6)
C44 C45 C46 C47 -1.5(11)
C45 C46 C47 C48 0.4(12)
C46 C47 C48 C49 1.0(12)
C45 C44 C49 C48 0.2(11)
P2 C44 C49 C48 176.3(6)
C47 C48 C49 C44 -1.3(11)
C53 O2 C50 C51 -20.7(11)
O2 C50 C51 C52 29.5(11)
C50 C51 C52 C53 -26.8(12)
C50 O2 C53 C52 2.7(11)
C51 C52 C53 O2 15.5(12)
C57 O3 C54 C55 -1.9(13)
O3 C54 C55 C56 -18.4(14)
C54 C55 C56 C57 29.5(12)
C54 O3 C57 C56 21.5(10)
C55 C56 C57 O3 -31.4(10)
C61 O4 C58 C59 1.3(13)
O4 C58 C59 C60 16.8(12)
C58 C59 C60 C61 -27.3(11)
C58 O4 C61 C60 -19.2(11)
C59 C60 C61 O4 28.7(10)
